data_4316268
loop_
_publ_author_name
'Wu-Zui Zheng'
'Peng Wang'
'Li-Ming Wu'
'Ling Chen'

_publ_section_title
;
 Synthesis, Crystal and Electronic Structures, and Physical Properties of
 Caged Ternary Cu-Rich Antimonide: BaCu7.31(3)Sb5
;
_journal_name_full 'Inorganic Chemistry'
_journal_page_first 7491
_journal_page_last 7496
_journal_paper_doi 10.1021/ic100790r
_journal_volume 49
_journal_year 2010
_chemical_formula_moiety 'Ba Cu7.31 Sb5'
_chemical_formula_sum 'Ba Cu7.31 Sb5'
_chemical_formula_weight 1210.57
_chemical_name_systematic
; 
 ? 
;
_space_group_IT_number 194
_symmetry_cell_setting hexagonal
_symmetry_space_group_name_Hall '-P 6c 2c'
_symmetry_space_group_name_H-M 'P 63/m m c'
_atom_sites_solution_primary direct
_atom_sites_solution_secondary difmap
_audit_creation_method SHELXL-97
_cell_angle_alpha 90.00
_cell_angle_beta 90.00
_cell_angle_gamma 120.00
_cell_formula_units_Z 2
_cell_length_a 7.0154(4)
_cell_length_b 7.0154(4)
_cell_length_c 12.5423(14)
_cell_measurement_reflns_used 1419
_cell_measurement_temperature 293(2)
_cell_measurement_theta_max 27.4217
_cell_measurement_theta_min 3.2483
_cell_volume 534.58(7)
_computing_cell_refinement 'CrystalClear (Rigaku/MSC Inc., 2005)'
_computing_data_collection 'CrystalClear (Rigaku/MSC Inc., 2005)'
_computing_data_reduction 'CrystalClear (Rigaku/MSC Inc., 2005)'
_computing_molecular_graphics 'Bruker SHELXTL'
_computing_publication_material 'Bruker SHELXTL'
_computing_structure_refinement 'SHELXL-97 (Sheldrick, 1997)'
_computing_structure_solution 'SHELXS-97 (Sheldrick, 1990)'
_diffrn_ambient_temperature 293(2)
_diffrn_detector_area_resol_mean 14.6306
_diffrn_measured_fraction_theta_full 1.000
_diffrn_measured_fraction_theta_max 1.000
_diffrn_measurement_device_type Mercury70
_diffrn_measurement_method CCD_Profile_fitting
_diffrn_radiation_monochromator graphite
_diffrn_radiation_source 'fine-focus sealed tube'
_diffrn_radiation_type MoK\a
_diffrn_radiation_wavelength 0.71073
_diffrn_reflns_av_R_equivalents 0.0320
_diffrn_reflns_av_sigmaI/netI 0.0158
_diffrn_reflns_limit_h_max 8
_diffrn_reflns_limit_h_min -9
_diffrn_reflns_limit_k_max 9
_diffrn_reflns_limit_k_min -9
_diffrn_reflns_limit_l_max 16
_diffrn_reflns_limit_l_min -16
_diffrn_reflns_number 3865
_diffrn_reflns_theta_full 27.42
_diffrn_reflns_theta_max 27.42
_diffrn_reflns_theta_min 3.25
_exptl_absorpt_coefficient_mu 30.160
_exptl_absorpt_correction_T_max 1.0000
_exptl_absorpt_correction_T_min 0.5098
_exptl_absorpt_correction_type multi-scan
_exptl_crystal_colour Grey
_exptl_crystal_density_diffrn 7.521
_exptl_crystal_density_method 'not measured'
_exptl_crystal_description Block
_exptl_crystal_F_000 1046
_exptl_crystal_size_max 0.0970
_exptl_crystal_size_mid 0.0940
_exptl_crystal_size_min 0.0790
_refine_diff_density_max 1.785
_refine_diff_density_min -2.829
_refine_diff_density_rms 0.260
_refine_ls_extinction_coef 0.0029(3)
_refine_ls_extinction_expression Fc^*^=kFc[1+0.001xFc^2^\l^3^/sin(2\q)]^-1/4^
_refine_ls_extinction_method SHELXL
_refine_ls_goodness_of_fit_ref 1.179
_refine_ls_matrix_type full
_refine_ls_number_parameters 22
_refine_ls_number_reflns 269
_refine_ls_number_restraints 0
_refine_ls_restrained_S_all 1.179
_refine_ls_R_factor_all 0.0301
_refine_ls_R_factor_gt 0.0299
_refine_ls_shift/su_max 0.000
_refine_ls_shift/su_mean 0.000
_refine_ls_structure_factor_coef Fsqd
_refine_ls_weighting_details 'calc w=1/[\s^2^(Fo^2^)+(0.0000P)^2^+21.8085P] where P=(Fo^2^+2Fc^2^)/3'
_refine_ls_weighting_scheme calc
_refine_ls_wR_factor_gt 0.0606
_refine_ls_wR_factor_ref 0.0607
_reflns_number_gt 268
_reflns_number_total 269
_reflns_threshold_expression >2sigma(I)
_cod_data_source_file ic100790r_si_001.cif
_cod_data_source_block a
_cod_depositor_comments
;
The following automatic conversions were performed:

'_symmetry_cell_setting' value 'Hexagonal' changed to 'hexagonal'
according to the built-in table from CIF Core dictionary named
'cif_core.dic' version 2.4.1 from
2010-06-29.

'_exptl_absorpt_correction_type' value 'Multi-scan'
changed to 'multi-scan' according to the built-in table from CIF Core
dictionary named 'cif_core.dic' version 2.4.1 from 2010-06-29.

Automatic conversion script
Id: cif_fix_values 1646 2011-03-28 12:23:43Z adriana 
;
_cod_database_code 4316268

loop_
_symmetry_equiv_pos_as_xyz
'x, y, z'
'-y, x-y, z'
'-x+y, -x, z'
'-x, -y, z+1/2'
'y, -x+y, z+1/2'
'x-y, x, z+1/2'
'y, x, -z'
'x-y, -y, -z'
'-x, -x+y, -z'
'-y, -x, -z+1/2'
'-x+y, y, -z+1/2'
'x, x-y, -z+1/2'
'-x, -y, -z'
'y, -x+y, -z'
'x-y, x, -z'
'x, y, -z-1/2'
'-y, x-y, -z-1/2'
'-x+y, -x, -z-1/2'
'-y, -x, z'
'-x+y, y, z'
'x, x-y, z'
'y, x, z-1/2'
'x-y, -y, z-1/2'
'-x, -x+y, z-1/2'

loop_
_atom_site_label
_atom_site_type_symbol
_atom_site_fract_x
_atom_site_fract_y
_atom_site_fract_z
_atom_site_U_iso_or_equiv
_atom_site_adp_type
_atom_site_occupancy
_atom_site_symmetry_multiplicity
_atom_site_calc_flag
_atom_site_refinement_flags
_atom_site_disorder_assembly
_atom_site_disorder_group
Ba1 Ba 0.0000 0.0000 0.0000 0.0166(4) Uani 1 12 d S . .
Cu1 Cu 0.54223(11) 0.0845(2) 0.10136(10) 0.0160(4) Uani 1 2 d S . .
Cu2 Cu 0.2186(4) 0.4372(8) 0.2500 0.0247(16) Uani 0.437(9) 4 d SP . .
Sb1 Sb 0.3333 0.6667 0.07124(9) 0.0106(3) Uani 1 6 d S . .
Sb2 Sb 0.84771(10) 0.6954(2) 0.2500 0.0335(4) Uani 1 4 d S . .

loop_
_atom_site_aniso_label
_atom_site_aniso_U_11
_atom_site_aniso_U_22
_atom_site_aniso_U_33
_atom_site_aniso_U_23
_atom_site_aniso_U_13
_atom_site_aniso_U_12
Ba1 0.0201(6) 0.0201(6) 0.0097(7) 0.000 0.000 0.0101(3)
Cu1 0.0184(6) 0.0099(6) 0.0168(7) 0.0005(5) 0.0003(3) 0.0049(3)
Cu2 0.037(3) 0.015(3) 0.015(2) 0.000 0.000 0.0077(13)
Sb1 0.0114(4) 0.0114(4) 0.0090(5) 0.000 0.000 0.0057(2)
Sb2 0.0634(8) 0.0128(6) 0.0074(5) 0.000 0.000 0.0064(3)

loop_
_atom_type_symbol
_atom_type_description
_atom_type_scat_dispersion_real
_atom_type_scat_dispersion_imag
_atom_type_scat_source
Cu Cu 0.3201 1.2651 'International Tables Vol C Tables 4.2.6.8 and 6.1.1.4'
Sb Sb -0.5866 1.5461 'International Tables Vol C Tables 4.2.6.8 and 6.1.1.4'
Ba Ba -0.3244 2.2819 'International Tables Vol C Tables 4.2.6.8 and 6.1.1.4'

loop_
_geom_angle_atom_site_label_1
_geom_angle_atom_site_label_2
_geom_angle_atom_site_label_3
_geom_angle
_geom_angle_site_symmetry_1
_geom_angle_site_symmetry_3
_geom_angle_publ_flag
Sb2 Ba1 Sb2 180.00(6) 14_455 2_655 ?
Sb2 Ba1 Sb2 52.23(3) 14_455 15_545 ?
Sb2 Ba1 Sb2 127.77(3) 2_655 15_545 ?
Sb2 Ba1 Sb2 127.77(3) 14_455 3_565 ?
Sb2 Ba1 Sb2 52.23(3) 2_655 3_565 ?
Sb2 Ba1 Sb2 180.0 15_545 3_565 ?
Sb2 Ba1 Sb2 52.23(3) 14_455 13_665 ?
Sb2 Ba1 Sb2 127.77(3) 2_655 13_665 ?
Sb2 Ba1 Sb2 52.23(3) 15_545 13_665 ?
Sb2 Ba1 Sb2 127.77(3) 3_565 13_665 ?
Sb2 Ba1 Sb2 127.77(3) 14_455 1_445 ?
Sb2 Ba1 Sb2 52.23(3) 2_655 1_445 ?
Sb2 Ba1 Sb2 127.77(3) 15_545 1_445 ?
Sb2 Ba1 Sb2 52.23(3) 3_565 1_445 ?
Sb2 Ba1 Sb2 180.00(6) 13_665 1_445 ?
Sb2 Ba1 Cu1 85.14(2) 14_455 3 ?
Sb2 Ba1 Cu1 94.86(2) 2_655 3 ?
Sb2 Ba1 Cu1 102.79(2) 15_545 3 ?
Sb2 Ba1 Cu1 77.21(2) 3_565 3 ?
Sb2 Ba1 Cu1 137.33(2) 13_665 3 ?
Sb2 Ba1 Cu1 42.67(2) 1_445 3 ?
Sb2 Ba1 Cu1 42.67(2) 14_455 13 ?
Sb2 Ba1 Cu1 137.33(2) 2_655 13 ?
Sb2 Ba1 Cu1 94.86(2) 15_545 13 ?
Sb2 Ba1 Cu1 85.14(2) 3_565 13 ?
Sb2 Ba1 Cu1 77.21(2) 13_665 13 ?
Sb2 Ba1 Cu1 102.79(2) 1_445 13 ?
Cu1 Ba1 Cu1 70.787(19) 3 13 ?
Sb2 Ba1 Cu1 137.33(2) 14_455 . ?
Sb2 Ba1 Cu1 42.67(2) 2_655 . ?
Sb2 Ba1 Cu1 85.14(2) 15_545 . ?
Sb2 Ba1 Cu1 94.86(2) 3_565 . ?
Sb2 Ba1 Cu1 102.79(2) 13_665 . ?
Sb2 Ba1 Cu1 77.21(2) 1_445 . ?
Cu1 Ba1 Cu1 109.213(19) 3 . ?
Cu1 Ba1 Cu1 180.00(6) 13 . ?
Sb2 Ba1 Cu1 94.86(2) 14_455 15 ?
Sb2 Ba1 Cu1 85.14(2) 2_655 15 ?
Sb2 Ba1 Cu1 77.21(2) 15_545 15 ?
Sb2 Ba1 Cu1 102.79(2) 3_565 15 ?
Sb2 Ba1 Cu1 42.67(2) 13_665 15 ?
Sb2 Ba1 Cu1 137.33(2) 1_445 15 ?
Cu1 Ba1 Cu1 180.00(4) 3 15 ?
Cu1 Ba1 Cu1 109.213(19) 13 15 ?
Cu1 Ba1 Cu1 70.787(19) . 15 ?
Sb2 Ba1 Cu1 77.21(2) 14_455 14 ?
Sb2 Ba1 Cu1 102.79(2) 2_655 14 ?
Sb2 Ba1 Cu1 42.67(2) 15_545 14 ?
Sb2 Ba1 Cu1 137.33(2) 3_565 14 ?
Sb2 Ba1 Cu1 94.86(2) 13_665 14 ?
Sb2 Ba1 Cu1 85.14(2) 1_445 14 ?
Cu1 Ba1 Cu1 70.787(19) 3 14 ?
Cu1 Ba1 Cu1 109.213(19) 13 14 ?
Cu1 Ba1 Cu1 70.787(19) . 14 ?
Cu1 Ba1 Cu1 109.213(19) 15 14 ?
Sb2 Ba1 Cu1 102.79(2) 14_455 2 ?
Sb2 Ba1 Cu1 77.21(2) 2_655 2 ?
Sb2 Ba1 Cu1 137.33(2) 15_545 2 ?
Sb2 Ba1 Cu1 42.67(2) 3_565 2 ?
Sb2 Ba1 Cu1 85.14(2) 13_665 2 ?
Sb2 Ba1 Cu1 94.86(2) 1_445 2 ?
Cu1 Ba1 Cu1 109.213(19) 3 2 ?
Cu1 Ba1 Cu1 70.787(19) 13 2 ?
Cu1 Ba1 Cu1 109.213(19) . 2 ?
Cu1 Ba1 Cu1 70.787(19) 15 2 ?
Cu1 Ba1 Cu1 180.00(5) 14 2 ?
Sb1 Cu1 Cu1 148.936(10) 1_545 2_655 ?
Sb1 Cu1 Cu1 148.936(10) 1_545 3_665 ?
Cu1 Cu1 Cu1 60.0 2_655 3_665 ?
Sb1 Cu1 Sb1 116.47(5) 1_545 13_665 ?
Cu1 Cu1 Sb1 60.27(3) 2_655 13_665 ?
Cu1 Cu1 Sb1 60.27(3) 3_665 13_665 ?
Sb1 Cu1 Sb2 104.65(4) 1_545 2_655 ?
Cu1 Cu1 Sb2 102.76(3) 2_655 2_655 ?
Cu1 Cu1 Sb2 60.96(3) 3_665 2_655 ?
Sb1 Cu1 Sb2 118.63(4) 13_665 2_655 ?
Sb1 Cu1 Sb2 104.65(4) 1_545 3_665 ?
Cu1 Cu1 Sb2 60.96(3) 2_655 3_665 ?
Cu1 Cu1 Sb2 102.76(3) 3_665 3_665 ?
Sb1 Cu1 Sb2 118.63(4) 13_665 3_665 ?
Sb2 Cu1 Sb2 89.87(5) 2_655 3_665 ?
Sb1 Cu1 Cu1 59.55(6) 1_545 13_655 ?
Cu1 Cu1 Cu1 108.92(5) 2_655 13_655 ?
Cu1 Cu1 Cu1 108.92(5) 3_665 13_655 ?
Sb1 Cu1 Cu1 56.92(5) 13_665 13_655 ?
Sb2 Cu1 Cu1 134.28(3) 2_655 13_655 ?
Sb2 Cu1 Cu1 134.28(3) 3_665 13_655 ?
Sb1 Cu1 Cu2 57.58(7) 1_545 3 ?
Cu1 Cu1 Cu2 139.64(3) 2_655 3 ?
Cu1 Cu1 Cu2 110.09(9) 3_665 3 ?
Sb1 Cu1 Cu2 153.54(8) 13_665 3 ?
Sb2 Cu1 Cu2 49.85(9) 2_655 3 ?
Sb2 Cu1 Cu2 86.93(6) 3_665 3 ?
Cu1 Cu1 Cu2 111.12(7) 13_655 3 ?
Sb1 Cu1 Cu2 57.58(7) 1_545 2_655 ?
Cu1 Cu1 Cu2 110.09(9) 2_655 2_655 ?
Cu1 Cu1 Cu2 139.64(3) 3_665 2_655 ?
Sb1 Cu1 Cu2 153.54(8) 13_665 2_655 ?
Sb2 Cu1 Cu2 86.93(6) 2_655 2_655 ?
Sb2 Cu1 Cu2 49.85(9) 3_665 2_655 ?
Cu1 Cu1 Cu2 111.12(7) 13_655 2_655 ?
Cu2 Cu1 Cu2 49.48(19) 3 2_655 ?
Sb1 Cu1 Ba1 79.37(2) 1_545 . ?
Cu1 Cu1 Ba1 125.71(2) 2_655 . ?
Cu1 Cu1 Ba1 69.65(2) 3_665 . ?
Sb1 Cu1 Ba1 78.54(2) 13_665 . ?
Sb2 Cu1 Ba1 66.189(19) 2_655 . ?
Sb2 Cu1 Ba1 155.78(4) 3_665 . ?
Cu1 Cu1 Ba1 68.653(19) 13_655 . ?
Cu2 Cu1 Ba1 75.01(8) 3 . ?
Cu2 Cu1 Ba1 121.40(10) 2_655 . ?
Sb1 Cu1 Ba1 79.37(2) 1_545 1_655 ?
Cu1 Cu1 Ba1 69.65(2) 2_655 1_655 ?
Cu1 Cu1 Ba1 125.71(2) 3_665 1_655 ?
Sb1 Cu1 Ba1 78.54(2) 13_665 1_655 ?
Sb2 Cu1 Ba1 155.78(4) 2_655 1_655 ?
Sb2 Cu1 Ba1 66.189(19) 3_665 1_655 ?
Cu1 Cu1 Ba1 68.653(19) 13_655 1_655 ?
Cu2 Cu1 Ba1 121.40(10) 3 1_655 ?
Cu2 Cu1 Ba1 75.01(8) 2_655 1_655 ?
Ba1 Cu1 Ba1 137.31(4) . 1_655 ?
Sb2 Cu2 Sb2 85.59(17) 2_655 3_565 ?
Sb2 Cu2 Cu2 107.20(9) 2_655 2_665 ?
Sb2 Cu2 Cu2 167.20(8) 3_565 2_665 ?
Sb2 Cu2 Cu2 167.20(8) 2_655 3_565 ?
Sb2 Cu2 Cu2 107.20(8) 3_565 3_565 ?
Cu2 Cu2 Cu2 60.000(1) 2_665 3_565 ?
Sb2 Cu2 Sb1 112.80(3) 2_655 16_556 ?
Sb2 Cu2 Sb1 112.80(3) 3_565 16_556 ?
Cu2 Cu2 Sb1 62.79(8) 2_665 16_556 ?
Cu2 Cu2 Sb1 62.79(8) 3_565 16_556 ?
Sb2 Cu2 Sb1 112.80(3) 2_655 . ?
Sb2 Cu2 Sb1 112.80(3) 3_565 . ?
Cu2 Cu2 Sb1 62.79(8) 2_665 . ?
Cu2 Cu2 Sb1 62.79(8) 3_565 . ?
Sb1 Cu2 Sb1 116.25(18) 16_556 . ?
Sb2 Cu2 Cu1 123.33(14) 2_655 2 ?
Sb2 Cu2 Cu1 60.93(4) 3_565 2 ?
Cu2 Cu2 Cu1 110.09(9) 2_665 2 ?
Cu2 Cu2 Cu1 65.26(9) 3_565 2 ?
Sb1 Cu2 Cu1 121.73(11) 16_556 2 ?
Sb1 Cu2 Cu1 55.14(4) . 2 ?
Sb2 Cu2 Cu1 123.33(14) 2_655 17_556 ?
Sb2 Cu2 Cu1 60.93(4) 3_565 17_556 ?
Cu2 Cu2 Cu1 110.09(9) 2_665 17_556 ?
Cu2 Cu2 Cu1 65.26(9) 3_565 17_556 ?
Sb1 Cu2 Cu1 55.14(4) 16_556 17_556 ?
Sb1 Cu2 Cu1 121.73(11) . 17_556 ?
Cu1 Cu2 Cu1 80.51(5) 2 17_556 ?
Sb2 Cu2 Cu1 60.93(4) 2_655 18_666 ?
Sb2 Cu2 Cu1 123.33(14) 3_565 18_666 ?
Cu2 Cu2 Cu1 65.26(9) 2_665 18_666 ?
Cu2 Cu2 Cu1 110.09(9) 3_565 18_666 ?
Sb1 Cu2 Cu1 55.14(4) 16_556 18_666 ?
Sb1 Cu2 Cu1 121.73(11) . 18_666 ?
Cu1 Cu2 Cu1 175.0(2) 2 18_666 ?
Cu1 Cu2 Cu1 99.27(5) 17_556 18_666 ?
Sb2 Cu2 Cu1 60.93(4) 2_655 3_665 ?
Sb2 Cu2 Cu1 123.33(14) 3_565 3_665 ?
Cu2 Cu2 Cu1 65.26(9) 2_665 3_665 ?
Cu2 Cu2 Cu1 110.09(9) 3_565 3_665 ?
Sb1 Cu2 Cu1 121.73(11) 16_556 3_665 ?
Sb1 Cu2 Cu1 55.14(4) . 3_665 ?
Cu1 Cu2 Cu1 99.27(5) 2 3_665 ?
Cu1 Cu2 Cu1 175.0(2) 17_556 3_665 ?
Cu1 Cu2 Cu1 80.51(5) 18_666 3_665 ?
Cu1 Sb1 Cu1 117.872(19) 1_565 2 ?
Cu1 Sb1 Cu1 117.872(19) 1_565 3_665 ?
Cu1 Sb1 Cu1 117.872(19) 2 3_665 ?
Cu1 Sb1 Cu2 67.28(5) 1_565 3_565 ?
Cu1 Sb1 Cu2 67.28(5) 2 3_565 ?
Cu1 Sb1 Cu2 113.41(10) 3_665 3_565 ?
Cu1 Sb1 Cu2 67.28(5) 1_565 2_665 ?
Cu1 Sb1 Cu2 113.41(10) 2 2_665 ?
Cu1 Sb1 Cu2 67.28(5) 3_665 2_665 ?
Cu2 Sb1 Cu2 54.43(15) 3_565 2_665 ?
Cu1 Sb1 Cu2 113.41(10) 1_565 . ?
Cu1 Sb1 Cu2 67.28(5) 2 . ?
Cu1 Sb1 Cu2 67.28(5) 3_665 . ?
Cu2 Sb1 Cu2 54.43(15) 3_565 . ?
Cu2 Sb1 Cu2 54.43(15) 2_665 . ?
Cu1 Sb1 Cu1 113.82(3) 1_565 14_565 ?
Cu1 Sb1 Cu1 63.53(5) 2 14_565 ?
Cu1 Sb1 Cu1 113.82(3) 3_665 14_565 ?
Cu2 Sb1 Cu1 123.03(8) 3_565 14_565 ?
Cu2 Sb1 Cu1 176.94(10) 2_665 14_565 ?
Cu2 Sb1 Cu1 123.03(8) . 14_565 ?
Cu1 Sb1 Cu1 63.53(5) 1_565 13_665 ?
Cu1 Sb1 Cu1 113.82(3) 2 13_665 ?
Cu1 Sb1 Cu1 113.82(3) 3_665 13_665 ?
Cu2 Sb1 Cu1 123.03(8) 3_565 13_665 ?
Cu2 Sb1 Cu1 123.03(8) 2_665 13_665 ?
Cu2 Sb1 Cu1 176.94(10) . 13_665 ?
Cu1 Sb1 Cu1 59.46(5) 14_565 13_665 ?
Cu1 Sb1 Cu1 113.82(3) 1_565 15 ?
Cu1 Sb1 Cu1 113.82(3) 2 15 ?
Cu1 Sb1 Cu1 63.53(5) 3_665 15 ?
Cu2 Sb1 Cu1 176.94(10) 3_565 15 ?
Cu2 Sb1 Cu1 123.03(8) 2_665 15 ?
Cu2 Sb1 Cu1 123.03(8) . 15 ?
Cu1 Sb1 Cu1 59.46(5) 14_565 15 ?
Cu1 Sb1 Cu1 59.46(5) 13_665 15 ?
Cu2 Sb2 Cu2 154.41(17) 3_665 2_665 ?
Cu2 Sb2 Cu1 126.30(5) 3_665 3_665 ?
Cu2 Sb2 Cu1 69.21(6) 2_665 3_665 ?
Cu2 Sb2 Cu1 126.30(5) 3_665 18_666 ?
Cu2 Sb2 Cu1 69.21(6) 2_665 18_666 ?
Cu1 Sb2 Cu1 87.45(5) 3_665 18_666 ?
Cu2 Sb2 Cu1 69.21(6) 3_665 2_655 ?
Cu2 Sb2 Cu1 126.30(5) 2_665 2_655 ?
Cu1 Sb2 Cu1 58.09(6) 3_665 2_655 ?
Cu1 Sb2 Cu1 115.27(7) 18_666 2_655 ?
Cu2 Sb2 Cu1 69.21(6) 3_665 17_656 ?
Cu2 Sb2 Cu1 126.30(5) 2_665 17_656 ?
Cu1 Sb2 Cu1 115.27(6) 3_665 17_656 ?
Cu1 Sb2 Cu1 58.09(6) 18_666 17_656 ?
Cu1 Sb2 Cu1 87.45(5) 2_655 17_656 ?
Cu2 Sb2 Sb2 47.20(9) 3_665 2_765 ?
Cu2 Sb2 Sb2 107.20(9) 2_665 2_765 ?
Cu1 Sb2 Sb2 134.94(3) 3_665 2_765 ?
Cu1 Sb2 Sb2 134.94(3) 18_666 2_765 ?
Cu1 Sb2 Sb2 102.76(3) 2_655 2_765 ?
Cu1 Sb2 Sb2 102.76(3) 17_656 2_765 ?
Cu2 Sb2 Sb2 107.20(9) 3_665 3_675 ?
Cu2 Sb2 Sb2 47.20(9) 2_665 3_675 ?
Cu1 Sb2 Sb2 102.76(3) 3_665 3_675 ?
Cu1 Sb2 Sb2 102.76(3) 18_666 3_675 ?
Cu1 Sb2 Sb2 134.94(3) 2_655 3_675 ?
Cu1 Sb2 Sb2 134.94(3) 17_656 3_675 ?
Sb2 Sb2 Sb2 60.0 2_765 3_675 ?
Cu2 Sb2 Ba1 83.54(4) 3_665 4_665 ?
Cu2 Sb2 Ba1 83.54(4) 2_665 4_665 ?
Cu1 Sb2 Ba1 150.15(3) 3_665 4_665 ?
Cu1 Sb2 Ba1 71.14(2) 18_666 4_665 ?
Cu1 Sb2 Ba1 150.15(3) 2_655 4_665 ?
Cu1 Sb2 Ba1 71.14(2) 17_656 4_665 ?
Sb2 Sb2 Ba1 63.886(14) 2_765 4_665 ?
Sb2 Sb2 Ba1 63.886(14) 3_675 4_665 ?
Cu2 Sb2 Ba1 83.54(4) 3_665 1_665 ?
Cu2 Sb2 Ba1 83.54(4) 2_665 1_665 ?
Cu1 Sb2 Ba1 71.14(2) 3_665 1_665 ?
Cu1 Sb2 Ba1 150.15(3) 18_666 1_665 ?
Cu1 Sb2 Ba1 71.14(2) 2_655 1_665 ?
Cu1 Sb2 Ba1 150.15(3) 17_656 1_665 ?
Sb2 Sb2 Ba1 63.886(14) 2_765 1_665 ?
Sb2 Sb2 Ba1 63.886(14) 3_675 1_665 ?
Ba1 Sb2 Ba1 118.90(3) 4_665 1_665 ?

loop_
_geom_bond_atom_site_label_1
_geom_bond_atom_site_label_2
_geom_bond_distance
_geom_bond_site_symmetry_2
_geom_bond_publ_flag
Ba1 Sb2 3.6409(7) 14_455 ?
Ba1 Sb2 3.6409(7) 2_655 ?
Ba1 Sb2 3.6409(7) 15_545 ?
Ba1 Sb2 3.6409(7) 3_565 ?
Ba1 Sb2 3.6409(7) 13_665 ?
Ba1 Sb2 3.6409(7) 1_445 ?
Ba1 Cu1 3.7661(5) 3 ?
Ba1 Cu1 3.7661(5) 13 ?
Ba1 Cu1 3.7661(5) . ?
Ba1 Cu1 3.7661(5) 15 ?
Ba1 Cu1 3.7661(5) 14 ?
Ba1 Cu1 3.7661(5) 2 ?
Cu1 Sb1 2.5663(14) 1_545 ?
Cu1 Cu1 2.619(2) 2_655 ?
Cu1 Cu1 2.619(2) 3_665 ?
Cu1 Sb1 2.6405(16) 13_665 ?
Cu1 Sb2 2.6972(12) 2_655 ?
Cu1 Sb2 2.6972(12) 3_665 ?
Cu1 Cu1 2.742(3) 13_655 ?
Cu1 Cu2 2.8851(12) 3 ?
Cu1 Cu2 2.8851(12) 2_655 ?
Cu1 Ba1 3.7661(5) 1_655 ?
Cu2 Sb2 2.359(4) 2_655 ?
Cu2 Sb2 2.359(4) 3_565 ?
Cu2 Cu2 2.415(9) 2_665 ?
Cu2 Cu2 2.415(9) 3_565 ?
Cu2 Sb1 2.640(3) 16_556 ?
Cu2 Sb1 2.640(3) . ?
Cu2 Cu1 2.8851(12) 2 ?
Cu2 Cu1 2.8851(12) 17_556 ?
Cu2 Cu1 2.8851(12) 18_666 ?
Cu2 Cu1 2.8851(12) 3_665 ?
Sb1 Cu1 2.5663(14) 1_565 ?
Sb1 Cu1 2.5663(14) 2 ?
Sb1 Cu1 2.5663(14) 3_665 ?
Sb1 Cu2 2.640(3) 3_565 ?
Sb1 Cu2 2.640(3) 2_665 ?
Sb1 Cu1 2.6405(16) 14_565 ?
Sb1 Cu1 2.6405(16) 13_665 ?
Sb1 Cu1 2.6405(16) 15 ?
Sb2 Cu2 2.359(4) 3_665 ?
Sb2 Cu2 2.359(4) 2_665 ?
Sb2 Cu1 2.6972(12) 3_665 ?
Sb2 Cu1 2.6972(12) 18_666 ?
Sb2 Cu1 2.6972(12) 2_655 ?
Sb2 Cu1 2.6972(12) 17_656 ?
Sb2 Sb2 3.205(2) 2_765 ?
Sb2 Sb2 3.205(2) 3_675 ?
Sb2 Ba1 3.6409(7) 4_665 ?
Sb2 Ba1 3.6409(7) 1_665 ?
